data_4064186
loop_
_publ_author_name
'Tan, Runyu'
'Song, Datong'

_publ_section_title
;
 C&#x2212;H and C&#x2212;S Activations of Quinoline-Functionalized
 Thiophenes by Platinum Complexes
;
_journal_issue 6
_journal_name_full Organometallics
_journal_page_first 1637
_journal_paper_doi 10.1021/om101171s
_journal_volume 30
_journal_year 2011
_chemical_formula_sum 'C33 H47 N P2 Pt S'
_chemical_formula_weight 746.81
_chemical_name_systematic
; 
 ? 
;
_space_group_IT_number 14
_symmetry_cell_setting monoclinic
_symmetry_space_group_name_Hall '-P 2yn'
_symmetry_space_group_name_H-M 'P 1 21/n 1'
_atom_sites_solution_hydrogens geom
_atom_sites_solution_primary direct
_atom_sites_solution_secondary difmap
_audit_creation_method SHELXL-97
_cell_angle_alpha 90.00
_cell_angle_beta 93.4710(10)
_cell_angle_gamma 90.00
_cell_formula_units_Z 8
_cell_length_a 9.7376(3)
_cell_length_b 26.8064(10)
_cell_length_c 24.8079(9)
_cell_measurement_reflns_used 14767
_cell_measurement_temperature 150(2)
_cell_measurement_theta_max 27.5
_cell_measurement_theta_min 1.81
_cell_volume 6463.7(4)
_computing_structure_refinement 'SHELXL-97 (Sheldrick, 2008)'
_computing_structure_solution 'SHELXS-97 (Sheldrick, 2008)'
_diffrn_ambient_temperature 150(2)
_diffrn_measured_fraction_theta_full 0.993
_diffrn_measured_fraction_theta_max 0.993
_diffrn_radiation_monochromator graphite
_diffrn_radiation_source 'fine-focus sealed tube'
_diffrn_radiation_type MoK\a
_diffrn_radiation_wavelength 0.71073
_diffrn_reflns_av_R_equivalents 0.0280
_diffrn_reflns_av_sigmaI/netI 0.0283
_diffrn_reflns_limit_h_max 12
_diffrn_reflns_limit_h_min -12
_diffrn_reflns_limit_k_max 34
_diffrn_reflns_limit_k_min -34
_diffrn_reflns_limit_l_max 32
_diffrn_reflns_limit_l_min -30
_diffrn_reflns_number 56844
_diffrn_reflns_theta_full 27.50
_diffrn_reflns_theta_max 27.50
_diffrn_reflns_theta_min 1.81
_exptl_absorpt_coefficient_mu 4.527
_exptl_absorpt_correction_T_max 0.6602
_exptl_absorpt_correction_T_min 0.3437
_exptl_absorpt_correction_type multi-scan
_exptl_absorpt_process_details 'bruker apex 2'
_exptl_crystal_colour yellow
_exptl_crystal_density_diffrn 1.535
_exptl_crystal_density_method 'not measured'
_exptl_crystal_description block
_exptl_crystal_F_000 3008
_exptl_crystal_size_max 0.30
_exptl_crystal_size_mid 0.12
_exptl_crystal_size_min 0.10
_refine_diff_density_max 1.147
_refine_diff_density_min -0.730
_refine_diff_density_rms 0.088
_refine_ls_extinction_method none
_refine_ls_goodness_of_fit_ref 1.001
_refine_ls_hydrogen_treatment constr
_refine_ls_matrix_type full
_refine_ls_number_parameters 685
_refine_ls_number_reflns 14767
_refine_ls_number_restraints 0
_refine_ls_restrained_S_all 1.001
_refine_ls_R_factor_all 0.0308
_refine_ls_R_factor_gt 0.0229
_refine_ls_shift/su_max 0.014
_refine_ls_shift/su_mean 0.000
_refine_ls_structure_factor_coef Fsqd
_refine_ls_weighting_details 'calc w=1/[\s^2^(Fo^2^)+(0.0239P)^2^+4.4127P] where P=(Fo^2^+2Fc^2^)/3'
_refine_ls_weighting_scheme calc
_refine_ls_wR_factor_gt 0.0486
_refine_ls_wR_factor_ref 0.0511
_reflns_number_gt 12871
_reflns_number_total 14767
_reflns_threshold_expression >2sigma(I)
_cod_data_source_file om101171s_si_002.cif
_cod_data_source_block 4b
_cod_original_sg_symbol_H-M P2(1)/n
_cod_database_code 4064186

loop_
_symmetry_equiv_pos_as_xyz
'x, y, z'
'-x+1/2, y+1/2, -z+1/2'
'-x, -y, -z'
'x-1/2, -y-1/2, z-1/2'

loop_
_atom_site_label
_atom_site_type_symbol
_atom_site_fract_x
_atom_site_fract_y
_atom_site_fract_z
_atom_site_U_iso_or_equiv
_atom_site_adp_type
_atom_site_occupancy
_atom_site_symmetry_multiplicity
_atom_site_calc_flag
_atom_site_refinement_flags
C1 C 1.2674(3) 0.24634(10) 1.42350(11) 0.0213(6) Uani 1 1 d .
H1A H 1.2118 0.2567 1.3927 0.026 Uiso 1 1 calc R
C2 C 1.3967(3) 0.26576(10) 1.42638(12) 0.0248(6) Uani 1 1 d .
C3 C 1.4985(3) 0.25941(10) 1.47063(12) 0.0267(6) Uani 1 1 d .
H3A H 1.5837 0.2759 1.4669 0.032 Uiso 1 1 calc R
C4 C 1.4883(3) 0.23309(11) 1.51648(12) 0.0270(6) Uani 1 1 d .
H4A H 1.5676 0.2337 1.5407 0.032 Uiso 1 1 calc R
C5 C 1.5805(3) 0.40813(12) 1.43300(16) 0.0431(8) Uani 1 1 d .
H5A H 1.5823 0.4256 1.4664 0.052 Uiso 1 1 calc R
C6 C 1.6444(3) 0.43075(13) 1.39001(16) 0.0440(9) Uani 1 1 d .
H6A H 1.6902 0.4619 1.3948 0.053 Uiso 1 1 calc R
C7 C 1.6394(3) 0.40719(13) 1.34150(15) 0.0404(8) Uani 1 1 d .
H7A H 1.6819 0.4217 1.3118 0.049 Uiso 1 1 calc R
C8 C 1.5710(3) 0.36128(12) 1.33552(13) 0.0316(7) Uani 1 1 d .
C9 C 1.5552(3) 0.33645(13) 1.28535(13) 0.0373(8) Uani 1 1 d .
H9A H 1.5937 0.3503 1.2544 0.045 Uiso 1 1 calc R
C10 C 1.4849(3) 0.29274(13) 1.28147(13) 0.0370(8) Uani 1 1 d .
H10A H 1.4713 0.2767 1.2474 0.044 Uiso 1 1 calc R
C11 C 1.4315(3) 0.27069(12) 1.32792(12) 0.0307(7) Uani 1 1 d .
H11A H 1.3850 0.2396 1.3245 0.037 Uiso 1 1 calc R
C12 C 1.4456(3) 0.29337(11) 1.37759(12) 0.0280(6) Uani 1 1 d .
C13 C 1.5132(3) 0.34015(11) 1.38178(13) 0.0298(7) Uani 1 1 d .
C14 C 0.8921(3) 0.12644(11) 1.48696(12) 0.0279(6) Uani 1 1 d .
H14A H 0.9103 0.0938 1.4701 0.033 Uiso 1 1 calc R
H14B H 0.8167 0.1217 1.5115 0.033 Uiso 1 1 calc R
C15 C 0.8460(3) 0.16364(11) 1.44287(12) 0.0269(6) Uani 1 1 d .
H15A H 0.7879 0.1896 1.4585 0.032 Uiso 1 1 calc R
H15B H 0.7892 0.1461 1.4144 0.032 Uiso 1 1 calc R
C16 C 1.1286(3) 0.08834(10) 1.55138(11) 0.0251(6) Uani 1 1 d .
H16A H 1.2045 0.0975 1.5785 0.030 Uiso 1 1 calc R
C17 C 1.0295(3) 0.05445(12) 1.57999(14) 0.0382(8) Uani 1 1 d .
H17A H 1.0777 0.0240 1.5921 0.057 Uiso 1 1 calc R
H17B H 0.9516 0.0457 1.5549 0.057 Uiso 1 1 calc R
H17C H 0.9957 0.0720 1.6112 0.057 Uiso 1 1 calc R
C18 C 1.1940(3) 0.06066(11) 1.50596(13) 0.0363(7) Uani 1 1 d .
H18A H 1.2360 0.0297 1.5200 0.055 Uiso 1 1 calc R
H18B H 1.2649 0.0817 1.4911 0.055 Uiso 1 1 calc R
H18C H 1.1234 0.0528 1.4774 0.055 Uiso 1 1 calc R
C19 C 0.9801(3) 0.17509(11) 1.58755(12) 0.0294(7) Uani 1 1 d .
H19A H 0.9125 0.1511 1.6017 0.035 Uiso 1 1 calc R
C20 C 1.0922(4) 0.18386(15) 1.63209(13) 0.0473(9) Uani 1 1 d .
H20A H 1.0515 0.1988 1.6635 0.071 Uiso 1 1 calc R
H20B H 1.1618 0.2065 1.6189 0.071 Uiso 1 1 calc R
H20C H 1.1353 0.1520 1.6425 0.071 Uiso 1 1 calc R
C21 C 0.9027(4) 0.22285(13) 1.57257(15) 0.0505(10) Uani 1 1 d .
H21A H 0.8668 0.2375 1.6051 0.076 Uiso 1 1 calc R
H21B H 0.8261 0.2153 1.5464 0.076 Uiso 1 1 calc R
H21C H 0.9653 0.2465 1.5566 0.076 Uiso 1 1 calc R
C22 C 0.9202(3) 0.25312(11) 1.38606(12) 0.0288(6) Uani 1 1 d .
H22A H 0.9910 0.2686 1.3638 0.035 Uiso 1 1 calc R
C23 C 0.8966(3) 0.28897(11) 1.43263(14) 0.0371(8) Uani 1 1 d .
H23A H 0.8585 0.3204 1.4181 0.056 Uiso 1 1 calc R
H23B H 0.9843 0.2955 1.4529 0.056 Uiso 1 1 calc R
H23C H 0.8320 0.2740 1.4567 0.056 Uiso 1 1 calc R
C24 C 0.7900(3) 0.24605(14) 1.34922(14) 0.0431(8) Uani 1 1 d .
H24A H 0.7563 0.2786 1.3364 0.065 Uiso 1 1 calc R
H24B H 0.7192 0.2297 1.3694 0.065 Uiso 1 1 calc R
H24C H 0.8111 0.2253 1.3183 0.065 Uiso 1 1 calc R
C25 C 1.0142(3) 0.15518(12) 1.35160(12) 0.0319(7) Uani 1 1 d .
H25A H 0.9217 0.1519 1.3321 0.038 Uiso 1 1 calc R
C26 C 1.1101(4) 0.17883(14) 1.31259(13) 0.0431(8) Uani 1 1 d .
H26A H 1.1179 0.1569 1.2813 0.065 Uiso 1 1 calc R
H26B H 1.2012 0.1836 1.3309 0.065 Uiso 1 1 calc R
H26C H 1.0729 0.2112 1.3005 0.065 Uiso 1 1 calc R
C27 C 1.0630(4) 0.10272(12) 1.36660(14) 0.0447(8) Uani 1 1 d .
H27A H 1.0738 0.0833 1.3336 0.067 Uiso 1 1 calc R
H27B H 0.9952 0.0865 1.3883 0.067 Uiso 1 1 calc R
H27C H 1.1516 0.1046 1.3875 0.067 Uiso 1 1 calc R
C28 C 0.8746(3) 0.52024(10) 1.29679(10) 0.0208(5) Uani 1 1 d .
H28A H 0.9307 0.5337 1.3259 0.025 Uiso 1 1 calc R
C29 C 0.7490(3) 0.54188(10) 1.28871(10) 0.0206(5) Uani 1 1 d .
C30 C 0.6374(3) 0.52535(11) 1.25210(11) 0.0255(6) Uani 1 1 d .
H30A H 0.5542 0.5438 1.2531 0.031 Uiso 1 1 calc R
C31 C 0.6356(3) 0.48740(11) 1.21687(11) 0.0247(6) Uani 1 1 d .
H31A H 0.5504 0.4821 1.1969 0.030 Uiso 1 1 calc R
C32 C 0.7303(3) 0.55892(14) 1.45711(13) 0.0415(8) Uani 1 1 d .
H32A H 0.7396 0.5298 1.4789 0.050 Uiso 1 1 calc R
C33 C 0.7130(4) 0.60459(15) 1.48340(13) 0.0460(9) Uani 1 1 d .
H33A H 0.7112 0.6060 1.5216 0.055 Uiso 1 1 calc R
C34 C 0.6990(3) 0.64631(14) 1.45359(13) 0.0399(8) Uani 1 1 d .
H34A H 0.6875 0.6777 1.4706 0.048 Uiso 1 1 calc R
C35 C 0.7014(3) 0.64330(12) 1.39685(12) 0.0298(6) Uani 1 1 d .
C36 C 0.6844(3) 0.68554(12) 1.36324(14) 0.0396(8) Uani 1 1 d .
H36A H 0.6728 0.7176 1.3785 0.047 Uiso 1 1 calc R
C37 C 0.6847(4) 0.67998(13) 1.30914(14) 0.0466(9) Uani 1 1 d .
H37A H 0.6723 0.7084 1.2865 0.056 Uiso 1 1 calc R
C38 C 0.7030(3) 0.63306(12) 1.28578(12) 0.0376(8) Uani 1 1 d .
H38A H 0.7018 0.6304 1.2476 0.045 Uiso 1 1 calc R
C39 C 0.7226(3) 0.59068(11) 1.31662(11) 0.0235(6) Uani 1 1 d .
C40 C 0.7199(3) 0.59523(10) 1.37356(11) 0.0234(6) Uani 1 1 d .
C41 C 1.2439(3) 0.39209(11) 1.24606(14) 0.0363(7) Uani 1 1 d .
H41A H 1.2305 0.3620 1.2683 0.044 Uiso 1 1 calc R
H41B H 1.3154 0.3843 1.2206 0.044 Uiso 1 1 calc R
C42 C 1.2944(3) 0.43467(11) 1.28282(13) 0.0327(7) Uani 1 1 d .
H42A H 1.3495 0.4580 1.2620 0.039 Uiso 1 1 calc R
H42B H 1.3553 0.4209 1.3126 0.039 Uiso 1 1 calc R
C43 C 1.0025(3) 0.34532(11) 1.19220(13) 0.0341(7) Uani 1 1 d .
H43A H 0.9220 0.3514 1.1661 0.041 Uiso 1 1 calc R
C44 C 0.9457(4) 0.32307(12) 1.24262(16) 0.0496(9) Uani 1 1 d .
H44A H 0.9040 0.2906 1.2339 0.074 Uiso 1 1 calc R
H44B H 0.8759 0.3455 1.2560 0.074 Uiso 1 1 calc R
H44C H 1.0206 0.3188 1.2705 0.074 Uiso 1 1 calc R
C45 C 1.0972(4) 0.30902(13) 1.16495(17) 0.0525(10) Uani 1 1 d .
H45A H 1.0490 0.2774 1.1581 0.079 Uiso 1 1 calc R
H45B H 1.1799 0.3032 1.1886 0.079 Uiso 1 1 calc R
H45C H 1.1235 0.3232 1.1307 0.079 Uiso 1 1 calc R
C46 C 1.1376(3) 0.42856(11) 1.14138(12) 0.0321(7) Uani 1 1 d .
H46A H 1.2097 0.4050 1.1298 0.039 Uiso 1 1 calc R
C47 C 1.2029(3) 0.48037(13) 1.14655(14) 0.0392(8) Uani 1 1 d .
H47A H 1.2316 0.4912 1.1112 0.059 Uiso 1 1 calc R
H47B H 1.2832 0.4791 1.1723 0.059 Uiso 1 1 calc R
H47C H 1.1356 0.5041 1.1595 0.059 Uiso 1 1 calc R
C48 C 1.0195(3) 0.42824(12) 1.09774(13) 0.0379(8) Uani 1 1 d .
H48A H 1.0532 0.4400 1.0636 0.057 Uiso 1 1 calc R
H48B H 0.9458 0.4503 1.1086 0.057 Uiso 1 1 calc R
H48C H 0.9839 0.3942 1.0931 0.057 Uiso 1 1 calc R
C49 C 1.1397(3) 0.44189(12) 1.37944(12) 0.0347(7) Uani 1 1 d .
H49A H 1.2334 0.4429 1.3983 0.042 Uiso 1 1 calc R
C50 C 1.0432(4) 0.47147(16) 1.41335(14) 0.0519(10) Uani 1 1 d .
H50A H 1.0391 0.4557 1.4489 0.078 Uiso 1 1 calc R
H50B H 0.9510 0.4721 1.3952 0.078 Uiso 1 1 calc R
H50C H 1.0775 0.5057 1.4178 0.078 Uiso 1 1 calc R
C51 C 1.0961(4) 0.38724(14) 1.37468(16) 0.0603(12) Uani 1 1 d .
H51A H 1.0897 0.3731 1.4109 0.090 Uiso 1 1 calc R
H51B H 1.1643 0.3686 1.3553 0.090 Uiso 1 1 calc R
H51C H 1.0062 0.3850 1.3548 0.090 Uiso 1 1 calc R
C52 C 1.2263(3) 0.53187(10) 1.32502(12) 0.0255(6) Uani 1 1 d .
H52A H 1.1594 0.5508 1.3462 0.031 Uiso 1 1 calc R
C53 C 1.2394(3) 0.55990(11) 1.27203(12) 0.0334(7) Uani 1 1 d .
H53A H 1.2787 0.5930 1.2796 0.050 Uiso 1 1 calc R
H53B H 1.1482 0.5635 1.2534 0.050 Uiso 1 1 calc R
H53C H 1.2996 0.5412 1.2491 0.050 Uiso 1 1 calc R
C54 C 1.3636(3) 0.53087(12) 1.35886(13) 0.0357(7) Uani 1 1 d .
H54A H 1.3972 0.5650 1.3645 0.054 Uiso 1 1 calc R
H54B H 1.4311 0.5116 1.3398 0.054 Uiso 1 1 calc R
H54C H 1.3501 0.5153 1.3939 0.054 Uiso 1 1 calc R
C55 C 1.1441(3) 0.44724(12) 0.88789(14) 0.0392(8) Uani 1 1 d .
H55A H 1.1992 0.4763 0.8857 0.047 Uiso 1 1 calc R
C56 C 1.1144(3) 0.41924(13) 0.84276(14) 0.0428(8) Uani 1 1 d .
H56A H 1.1490 0.4288 0.8093 0.051 Uiso 1 1 calc R
C57 C 1.0336(4) 0.37670(14) 0.84573(15) 0.0459(9) Uani 1 1 d .
H57A H 1.0117 0.3571 0.8144 0.055 Uiso 1 1 calc R
C58 C 0.9853(3) 0.36330(13) 0.89524(15) 0.0428(8) Uani 1 1 d .
H58A H 0.9303 0.3343 0.8980 0.051 Uiso 1 1 calc R
C59 C 1.0167(3) 0.39160(13) 0.93979(14) 0.0383(8) Uani 1 1 d .
H59A H 0.9839 0.3821 0.9736 0.046 Uiso 1 1 calc R
C60 C 1.0948(3) 0.43356(12) 0.93629(14) 0.0384(8) Uani 1 1 d .
H60A H 1.1151 0.4534 0.9675 0.046 Uiso 1 1 calc R
C61 C 1.3082(5) 0.67170(18) 1.3791(3) 0.094(2) Uani 1 1 d .
H61A H 1.3914 0.6846 1.3666 0.113 Uiso 1 1 calc R
C62 C 1.3044(5) 0.6541(2) 1.4299(3) 0.096(2) Uani 1 1 d .
H62A H 1.3859 0.6549 1.4530 0.115 Uiso 1 1 calc R
C63 C 1.1885(4) 0.63534(18) 1.4490(2) 0.0765(15) Uani 1 1 d .
H63A H 1.1887 0.6230 1.4849 0.092 Uiso 1 1 calc R
C64 C 1.0707(4) 0.63415(17) 1.4162(2) 0.0693(13) Uani 1 1 d .
H64A H 0.9890 0.6211 1.4299 0.083 Uiso 1 1 calc R
C65 C 1.0671(4) 0.65129(16) 1.3643(2) 0.0681(13) Uani 1 1 d .
H65A H 0.9843 0.6499 1.3420 0.082 Uiso 1 1 calc R
C66 C 1.1863(5) 0.67081(16) 1.3444(2) 0.0832(16) Uani 1 1 d .
H66A H 1.1864 0.6832 1.3085 0.100 Uiso 1 1 calc R
S1 S 1.35213(7) 0.19850(2) 1.53746(3) 0.02218(14) Uani 1 1 d .
S2 S 0.76599(6) 0.44686(3) 1.20263(3) 0.02179(14) Uani 1 1 d .
P1 P 1.04825(7) 0.14698(3) 1.52675(3) 0.01920(14) Uani 1 1 d .
P2 P 0.99197(7) 0.19369(3) 1.41245(3) 0.02039(14) Uani 1 1 d .
P3 P 1.08178(7) 0.40670(3) 1.20737(3) 0.02431(15) Uani 1 1 d .
P4 P 1.15258(7) 0.46952(3) 1.31176(3) 0.02178(15) Uani 1 1 d .
Pt1 Pt 1.171999(9) 0.198995(4) 1.473483(4) 0.01644(3) Uani 1 1 d .
Pt2 Pt 0.961757(9) 0.463391(4) 1.256284(4) 0.01739(3) Uani 1 1 d .
N1 N 1.5183(3) 0.36444(9) 1.43043(11) 0.0359(6) Uani 1 1 d .
N2 N 0.7346(2) 0.55330(10) 1.40457(10) 0.0299(5) Uani 1 1 d .

loop_
_atom_site_aniso_label
_atom_site_aniso_U_11
_atom_site_aniso_U_22
_atom_site_aniso_U_33
_atom_site_aniso_U_23
_atom_site_aniso_U_13
_atom_site_aniso_U_12
C1 0.0203(13) 0.0181(13) 0.0260(14) 0.0043(11) 0.0051(11) 0.0062(10)
C2 0.0211(13) 0.0214(14) 0.0329(16) 0.0024(12) 0.0091(12) 0.0013(11)
C3 0.0192(13) 0.0255(15) 0.0359(16) 0.0014(13) 0.0062(12) -0.0043(11)
C4 0.0173(13) 0.0269(15) 0.0365(17) -0.0031(13) 0.0004(12) -0.0042(11)
C5 0.0412(19) 0.0284(17) 0.061(2) 0.0004(16) 0.0127(17) -0.0058(14)
C6 0.0342(18) 0.0299(18) 0.068(3) 0.0117(17) 0.0074(17) -0.0036(14)
C7 0.0256(15) 0.0397(19) 0.056(2) 0.0246(17) 0.0046(15) 0.0025(14)
C8 0.0166(13) 0.0367(17) 0.0418(18) 0.0199(15) 0.0047(12) 0.0082(12)
C9 0.0231(15) 0.049(2) 0.0397(19) 0.0255(16) 0.0045(13) 0.0051(14)
C10 0.0292(16) 0.052(2) 0.0295(17) 0.0104(15) 0.0017(13) 0.0039(14)
C11 0.0216(14) 0.0409(18) 0.0296(16) 0.0067(14) 0.0031(12) 0.0016(12)
C12 0.0186(13) 0.0289(16) 0.0370(17) 0.0094(13) 0.0054(12) 0.0055(11)
C13 0.0211(14) 0.0297(16) 0.0393(17) 0.0102(14) 0.0069(12) 0.0051(12)
C14 0.0225(14) 0.0280(15) 0.0329(16) 0.0068(13) -0.0009(12) -0.0065(12)
C15 0.0194(13) 0.0272(15) 0.0337(16) 0.0047(13) -0.0013(12) -0.0036(11)
C16 0.0274(14) 0.0214(14) 0.0259(15) 0.0073(12) -0.0040(11) -0.0025(11)
C17 0.0387(17) 0.0299(17) 0.045(2) 0.0183(15) -0.0060(15) -0.0084(14)
C18 0.0433(18) 0.0247(16) 0.0411(19) 0.0031(14) 0.0028(15) 0.0077(14)
C19 0.0317(15) 0.0304(16) 0.0280(15) 0.0006(13) 0.0160(12) -0.0033(12)
C20 0.055(2) 0.061(2) 0.0269(17) -0.0110(17) 0.0105(16) -0.0040(18)
C21 0.066(2) 0.042(2) 0.046(2) -0.0039(17) 0.0257(19) 0.0171(18)
C22 0.0232(14) 0.0286(16) 0.0350(17) 0.0152(13) 0.0050(12) 0.0058(12)
C23 0.0346(17) 0.0249(16) 0.053(2) 0.0075(15) 0.0107(15) 0.0072(13)
C24 0.0316(17) 0.052(2) 0.045(2) 0.0138(17) -0.0057(15) 0.0121(15)
C25 0.0316(16) 0.0392(18) 0.0240(15) -0.0051(13) -0.0053(12) 0.0014(13)
C26 0.049(2) 0.052(2) 0.0285(17) -0.0012(16) 0.0079(15) 0.0071(17)
C27 0.063(2) 0.0353(19) 0.0361(19) -0.0110(15) 0.0024(17) 0.0039(16)
C28 0.0210(13) 0.0249(14) 0.0165(13) -0.0017(11) 0.0004(10) 0.0029(11)
C29 0.0196(13) 0.0237(14) 0.0187(13) 0.0005(11) 0.0023(10) 0.0019(10)
C30 0.0176(13) 0.0363(16) 0.0227(14) -0.0028(12) 0.0025(11) 0.0077(11)
C31 0.0141(12) 0.0355(16) 0.0244(14) -0.0007(12) 0.0006(10) 0.0015(11)
C32 0.051(2) 0.049(2) 0.0252(16) 0.0082(15) 0.0076(15) 0.0018(16)
C33 0.049(2) 0.069(3) 0.0201(16) -0.0070(17) 0.0063(14) 0.0100(18)
C34 0.0351(17) 0.054(2) 0.0306(17) -0.0142(16) 0.0000(14) 0.0139(15)
C35 0.0246(14) 0.0373(17) 0.0273(15) -0.0079(13) 0.0002(12) 0.0064(12)
C36 0.0455(19) 0.0289(17) 0.044(2) -0.0088(15) 0.0025(15) 0.0147(14)
C37 0.069(2) 0.0310(18) 0.040(2) 0.0079(15) 0.0061(18) 0.0214(17)
C38 0.055(2) 0.0346(18) 0.0235(16) 0.0024(13) 0.0020(14) 0.0174(15)
C39 0.0186(13) 0.0303(15) 0.0218(14) -0.0018(12) 0.0018(11) 0.0041(11)
C40 0.0176(13) 0.0283(15) 0.0241(14) -0.0021(12) 0.0009(11) 0.0030(11)
C41 0.0260(15) 0.0276(16) 0.054(2) -0.0062(15) -0.0057(14) 0.0122(13)
C42 0.0178(13) 0.0281(16) 0.051(2) -0.0045(14) -0.0055(13) 0.0097(12)
C43 0.0322(16) 0.0210(15) 0.048(2) -0.0061(14) -0.0058(14) 0.0011(12)
C44 0.059(2) 0.0234(17) 0.066(3) 0.0008(17) -0.0003(19) -0.0122(16)
C45 0.055(2) 0.0292(18) 0.073(3) -0.0209(18) -0.003(2) 0.0106(16)
C46 0.0286(15) 0.0295(16) 0.0394(18) -0.0089(14) 0.0128(13) 0.0030(12)
C47 0.0358(17) 0.0416(19) 0.0416(19) -0.0056(15) 0.0151(15) -0.0088(14)
C48 0.0443(19) 0.0387(19) 0.0318(17) -0.0071(14) 0.0115(14) -0.0037(15)
C49 0.0320(16) 0.0380(18) 0.0326(17) 0.0162(14) -0.0116(13) -0.0066(14)
C50 0.041(2) 0.083(3) 0.0317(18) 0.0206(19) 0.0033(15) -0.0025(19)
C51 0.075(3) 0.048(2) 0.054(2) 0.0268(19) -0.025(2) -0.026(2)
C52 0.0230(14) 0.0216(14) 0.0318(16) -0.0022(12) 0.0024(12) -0.0016(11)
C53 0.0346(16) 0.0272(16) 0.0388(18) 0.0029(14) 0.0038(14) -0.0045(13)
C54 0.0272(15) 0.0355(18) 0.0435(19) -0.0045(15) -0.0055(14) -0.0062(13)
C55 0.0388(18) 0.0244(16) 0.055(2) 0.0105(15) 0.0077(16) -0.0015(13)
C56 0.0453(19) 0.046(2) 0.0384(19) 0.0211(17) 0.0132(15) 0.0104(16)
C57 0.049(2) 0.045(2) 0.042(2) -0.0023(17) -0.0112(16) 0.0035(17)
C58 0.0287(16) 0.0379(19) 0.062(2) 0.0131(18) 0.0009(16) -0.0102(14)
C59 0.0276(16) 0.045(2) 0.043(2) 0.0146(16) 0.0116(14) 0.0057(14)
C60 0.0421(18) 0.0312(18) 0.0422(19) 0.0010(15) 0.0052(15) 0.0081(14)
C61 0.043(3) 0.039(3) 0.203(7) -0.032(4) 0.043(4) -0.007(2)
C62 0.044(3) 0.064(4) 0.178(7) -0.059(4) -0.005(4) -0.001(2)
C63 0.049(3) 0.077(3) 0.102(4) -0.042(3) -0.004(2) 0.013(2)
C64 0.042(2) 0.067(3) 0.099(4) -0.030(3) 0.005(2) 0.001(2)
C65 0.047(2) 0.051(3) 0.106(4) -0.035(3) 0.005(2) -0.0029(19)
C66 0.091(4) 0.038(2) 0.124(5) -0.021(3) 0.040(3) 0.009(2)
S1 0.0193(3) 0.0233(3) 0.0238(3) 0.0016(3) -0.0004(3) -0.0034(3)
S2 0.0185(3) 0.0261(3) 0.0207(3) -0.0032(3) 0.0002(3) 0.0009(3)
P1 0.0180(3) 0.0187(3) 0.0211(3) 0.0028(3) 0.0022(3) -0.0033(3)
P2 0.0170(3) 0.0215(4) 0.0226(4) 0.0037(3) 0.0011(3) 0.0018(3)
P3 0.0196(3) 0.0183(3) 0.0351(4) -0.0038(3) 0.0014(3) 0.0040(3)
P4 0.0163(3) 0.0198(3) 0.0288(4) 0.0028(3) -0.0021(3) 0.0020(3)
Pt1 0.01488(5) 0.01552(5) 0.01922(5) 0.00146(4) 0.00365(4) -0.00038(4)
Pt2 0.01464(5) 0.01712(5) 0.02043(5) 0.00138(4) 0.00129(4) 0.00133(4)
N1 0.0347(14) 0.0260(14) 0.0486(17) -0.0001(12) 0.0146(12) -0.0020(11)
N2 0.0337(13) 0.0340(14) 0.0223(12) 0.0022(11) 0.0054(10) 0.0019(11)

loop_
_atom_type_symbol
_atom_type_description
_atom_type_scat_dispersion_real
_atom_type_scat_dispersion_imag
_atom_type_scat_source
C C 0.0033 0.0016 'International Tables Vol C Tables 4.2.6.8 and 6.1.1.4'
H H 0.0000 0.0000 'International Tables Vol C Tables 4.2.6.8 and 6.1.1.4'
N N 0.0061 0.0033 'International Tables Vol C Tables 4.2.6.8 and 6.1.1.4'
P P 0.1023 0.0942 'International Tables Vol C Tables 4.2.6.8 and 6.1.1.4'
S S 0.1246 0.1234 'International Tables Vol C Tables 4.2.6.8 and 6.1.1.4'
Pt Pt -1.7033 8.3905 'International Tables Vol C Tables 4.2.6.8 and 6.1.1.4'

loop_
_geom_angle_atom_site_label_1
_geom_angle_atom_site_label_2
_geom_angle_atom_site_label_3
_geom_angle
C2 C1 Pt1 131.4(2)
C1 C2 C3 125.8(3)
C1 C2 C12 118.6(3)
C3 C2 C12 115.4(2)
C4 C3 C2 128.4(2)
C3 C4 S1 129.3(2)
N1 C5 C6 124.8(3)
C7 C6 C5 118.6(3)
C6 C7 C8 119.6(3)
C7 C8 C9 122.2(3)
C7 C8 C13 118.1(3)
C9 C8 C13 119.7(3)
C10 C9 C8 119.8(3)
C9 C10 C11 120.6(3)
C12 C11 C10 121.4(3)
C11 C12 C13 118.6(3)
C11 C12 C2 118.7(3)
C13 C12 C2 122.6(3)
N1 C13 C12 118.5(3)
N1 C13 C8 121.7(3)
C12 C13 C8 119.8(3)
C15 C14 P1 112.65(19)
C14 C15 P2 112.30(18)
C18 C16 C17 111.0(3)
C18 C16 P1 111.03(19)
C17 C16 P1 113.1(2)
C21 C19 C20 111.7(3)
C21 C19 P1 110.0(2)
C20 C19 P1 112.2(2)
C24 C22 C23 111.9(2)
C24 C22 P2 112.8(2)
C23 C22 P2 110.2(2)
C26 C25 C27 110.2(3)
C26 C25 P2 113.1(2)
C27 C25 P2 111.4(2)
C29 C28 Pt2 130.2(2)
C28 C29 C30 126.8(3)
C28 C29 C39 118.6(2)
C30 C29 C39 114.3(2)
C31 C30 C29 128.5(2)
C30 C31 S2 129.1(2)
N2 C32 C33 124.9(3)
C34 C33 C32 118.8(3)
C33 C34 C35 119.6(3)
C36 C35 C34 122.4(3)
C36 C35 C40 119.9(3)
C34 C35 C40 117.7(3)
C37 C36 C35 119.4(3)
C36 C37 C38 121.2(3)
C39 C38 C37 121.9(3)
C38 C39 C40 118.1(3)
C38 C39 C29 118.8(2)
C40 C39 C29 123.0(2)
N2 C40 C39 118.8(3)
N2 C40 C35 121.8(3)
C39 C40 C35 119.4(3)
C42 C41 P3 112.86(19)
C41 C42 P4 112.9(2)
C44 C43 C45 112.0(3)
C44 C43 P3 110.5(2)
C45 C43 P3 113.7(2)
C47 C46 C48 110.8(3)
C47 C46 P3 110.9(2)
C48 C46 P3 112.0(2)
C50 C49 C51 111.4(3)
C50 C49 P4 111.8(2)
C51 C49 P4 110.4(2)
C53 C52 C54 111.4(2)
C53 C52 P4 110.2(2)
C54 C52 P4 113.5(2)
C56 C55 C60 120.3(3)
C55 C56 C57 120.0(3)
C58 C57 C56 118.8(3)
C59 C58 C57 120.2(3)
C58 C59 C60 120.5(3)
C59 C60 C55 120.2(3)
C62 C61 C66 119.4(5)
C63 C62 C61 122.0(6)
C62 C63 C64 119.4(6)
C63 C64 C65 121.7(5)
C64 C65 C66 119.2(5)
C65 C66 C61 118.3(5)
C4 S1 Pt1 110.98(10)
C31 S2 Pt2 110.78(10)
C16 P1 C19 104.11(13)
C16 P1 C14 104.02(13)
C19 P1 C14 103.50(14)
C16 P1 Pt1 118.59(9)
C19 P1 Pt1 116.57(10)
C14 P1 Pt1 108.39(9)
C15 P2 C22 103.81(13)
C15 P2 C25 102.82(14)
C22 P2 C25 104.63(14)
C15 P2 Pt1 110.01(9)
C22 P2 Pt1 116.58(10)
C25 P2 Pt1 117.32(10)
C41 P3 C43 104.59(14)
C41 P3 C46 103.88(15)
C43 P3 C46 104.09(14)
C41 P3 Pt2 108.18(10)
C43 P3 Pt2 118.38(10)
C46 P3 Pt2 116.24(10)
C52 P4 C49 104.42(14)
C52 P4 C42 103.65(13)
C49 P4 C42 104.11(15)
C52 P4 Pt2 118.30(9)
C49 P4 Pt2 115.34(10)
C42 P4 Pt2 109.53(10)
C1 Pt1 P2 89.73(8)
C1 Pt1 S1 93.84(8)
P2 Pt1 S1 175.80(2)
C1 Pt1 P1 175.66(8)
P2 Pt1 P1 86.25(2)
S1 Pt1 P1 90.24(2)
C28 Pt2 P4 89.83(8)
C28 Pt2 S2 94.25(8)
P4 Pt2 S2 172.88(3)
C28 Pt2 P3 172.42(8)
P4 Pt2 P3 86.78(3)
S2 Pt2 P3 89.84(2)
C5 N1 C13 117.2(3)
C32 N2 C40 117.1(3)

loop_
_geom_bond_atom_site_label_1
_geom_bond_atom_site_label_2
_geom_bond_distance
C1 C2 1.360(4)
C1 Pt1 2.037(3)
C2 C3 1.444(4)
C2 C12 1.520(4)
C3 C4 1.347(4)
C4 S1 1.724(3)
C5 N1 1.318(4)
C5 C6 1.405(5)
C6 C7 1.357(5)
C7 C8 1.403(5)
C8 C9 1.411(5)
C8 C13 1.425(4)
C9 C10 1.358(5)
C10 C11 1.421(4)
C11 C12 1.373(4)
C12 C13 1.417(4)
C13 N1 1.369(4)
C14 C15 1.528(4)
C14 P1 1.846(3)
C15 P2 1.836(3)
C16 C18 1.521(4)
C16 C17 1.531(4)
C16 P1 1.844(3)
C19 C21 1.520(4)
C19 C20 1.524(5)
C19 P1 1.845(3)
C22 C24 1.529(4)
C22 C23 1.531(4)
C22 P2 1.844(3)
C25 C26 1.523(4)
C25 C27 1.524(4)
C25 P2 1.852(3)
C28 C29 1.357(4)
C28 Pt2 2.039(3)
C29 C30 1.443(4)
C29 C39 1.509(4)
C30 C31 1.341(4)
C31 S2 1.724(3)
C32 N2 1.315(4)
C32 C33 1.402(5)
C33 C34 1.343(5)
C34 C35 1.412(4)
C35 C36 1.410(4)
C35 C40 1.428(4)
C36 C37 1.351(5)
C37 C38 1.401(4)
C38 C39 1.377(4)
C39 C40 1.420(4)
C40 N2 1.365(4)
C41 C42 1.524(4)
C41 P3 1.839(3)
C42 P4 1.848(3)
C43 C44 1.520(5)
C43 C45 1.527(4)
C43 P3 1.847(3)
C46 C47 1.529(4)
C46 C48 1.531(4)
C46 P3 1.851(3)
C49 C50 1.522(5)
C49 C51 1.528(5)
C49 P4 1.846(3)
C52 C53 1.526(4)
C52 C54 1.535(4)
C52 P4 1.841(3)
C55 C56 1.364(5)
C55 C60 1.370(4)
C56 C57 1.390(5)
C57 C58 1.388(5)
C58 C59 1.360(5)
C59 C60 1.364(5)
C61 C62 1.348(8)
C61 C66 1.424(8)
C62 C63 1.347(7)
C63 C64 1.366(6)
C64 C65 1.366(7)
C65 C66 1.390(6)
S1 Pt1 2.2932(7)
S2 Pt2 2.3011(7)
P1 Pt1 2.3098(6)
P2 Pt1 2.2505(7)
P3 Pt2 2.3064(7)
P4 Pt2 2.2504(7)
